data_1563646
loop_
_publ_author_name
'Liang, Juncong'
'Liang, Junhui'
'Hao, Aiyou'
'Xing, Pengyao'

_publ_section_title
;
 Symmetry breaking-induced double-strand helices in H-bonded coassembly.
;
_journal_issue 30
_journal_name_full Nanoscale
_journal_page_first 12929
_journal_page_last 12937
_journal_paper_doi 10.1039/d1nr02515e
_journal_volume 13
_journal_year 2021
_chemical_formula_moiety 'C33 H24 N6'
_chemical_formula_sum 'C33 H24 N6'
_chemical_formula_weight 504.58
_space_group_crystal_system monoclinic
_space_group_IT_number 14
_space_group_name_Hall '-P 2yn'
_space_group_name_H-M_alt 'P 1 21/n 1'
_atom_sites_solution_hydrogens geom
_atom_sites_solution_primary dual
_audit_creation_date 2020-12-03
_audit_creation_method
;
Olex2 1.3
(compiled 2020.06.28 svn.raecde09e for OlexSys, GUI svn.r6132)
;
_audit_update_record
;
2021-03-22 deposited with the CCDC.	2021-06-22 downloaded from the CCDC.
;
_cell_angle_alpha 90
_cell_angle_beta 91.077(4)
_cell_angle_gamma 90
_cell_formula_units_Z 4
_cell_length_a 15.2765(7)
_cell_length_b 7.2467(3)
_cell_length_c 24.6245(12)
_cell_measurement_reflns_used 3140
_cell_measurement_temperature 293(2)
_cell_measurement_theta_max 74.8640
_cell_measurement_theta_min 3.3400
_cell_volume 2725.6(2)
_computing_cell_refinement 'CrysAlisPro 1.171.40.84a (Rigaku OD, 2020)'
_computing_data_collection 'CrysAlisPro 1.171.40.84a (Rigaku OD, 2020)'
_computing_data_reduction 'CrysAlisPro 1.171.40.84a (Rigaku OD, 2020)'
_computing_molecular_graphics 'Olex2 1.3 (Dolomanov et al., 2009)'
_computing_publication_material 'Olex2 1.3 (Dolomanov et al., 2009)'
_computing_structure_refinement 'SHELXL 2018/3 (Sheldrick, 2015)'
_computing_structure_solution 'SHELXT 2014/5 (Sheldrick, 2014)'
_diffrn_ambient_temperature 293(2)
_diffrn_detector 'Hybrid Pixel Array Detector'
_diffrn_detector_area_resol_mean 10.0000
_diffrn_detector_type HyPix
_diffrn_measured_fraction_theta_full 0.990
_diffrn_measured_fraction_theta_max 0.990
_diffrn_measurement_details
;
List of Runs (angles in degrees, time in seconds):

  # Type    Start    End  Width  t~exp~   \w     \q     \k     \f   Frames
#--------------------------------------------------------------------------
  1  \w     51.00  76.00   1.00    0.50    --   48.45  67.00  97.00   25
  2  \w    107.00 177.00   1.00    1.30    --  106.49  19.00  60.00   70
  3  \w     96.00 178.00   1.00    1.30    --  106.49  19.00  30.00   82
  4  \w     88.00 176.00   1.00    1.30    --  106.49  67.00  97.00   88
  5  \w     34.00  93.00   1.00    1.30    --  106.49 -99.00-120.00   59
  6  \w     34.00  95.00   1.00    1.30    --  106.49 -99.00 -90.00   61
  7  \w    -67.00  21.00   1.00    0.50    --  -48.45  67.00  97.00   88
  8  \w    -77.00 -24.00   1.00    1.30    --  -86.25  67.00  97.00   53
  9  \w    -43.00 -15.00   1.00    1.30    --  -86.25  38.00 -60.00   28
 10  \w    -40.00 -13.00   1.00    1.30    --  -86.25  38.00 -90.00   27
 11  \w   -108.00 -30.00   1.00    0.50    --  -48.45 -67.00 -36.00   78
 12  \w    -96.00 -71.00   1.00    1.30    --  -86.25 -67.00 -36.00   25
 13  \w   -159.00-134.00   1.00    1.30    --  -86.25 -67.00 -36.00   25
 14  \w   -117.00 -86.00   1.00    0.50    --  -48.45-125.00  30.00   31
 15  \w     34.00  64.00   1.00    1.30    --  106.49 -57.00 -90.00   30
 16  \w    -14.00  11.00   1.00    0.50    --   48.45 -67.00 -36.00   25
 17  \w     40.00  81.00   1.00    1.30    --  106.49 -67.00 -36.00   41
 18  \w     48.00 105.00   1.00    1.30    --  106.49 -77.00   0.00   57
;
_diffrn_measurement_device 'four-circle diffractometer'
_diffrn_measurement_device_type 'XtaLAB Synergy, Dualflex, HyPix'
_diffrn_measurement_method '\w scans'
_diffrn_orient_matrix_type 'CrysAlisPro convention (1999,Acta A55,543-557)'
_diffrn_orient_matrix_UB_11 0.0703475000
_diffrn_orient_matrix_UB_12 -0.1406513000
_diffrn_orient_matrix_UB_13 0.0181175000
_diffrn_orient_matrix_UB_21 0.0000614000
_diffrn_orient_matrix_UB_22 -0.0817193000
_diffrn_orient_matrix_UB_23 -0.0577609000
_diffrn_orient_matrix_UB_31 0.0722626000
_diffrn_orient_matrix_UB_32 0.1367891000
_diffrn_orient_matrix_UB_33 -0.0159285000
_diffrn_radiation_monochromator mirror
_diffrn_radiation_probe x-ray
_diffrn_radiation_type 'Cu K\a'
_diffrn_radiation_wavelength 1.54184
_diffrn_reflns_av_R_equivalents 0.0683
_diffrn_reflns_av_unetI/netI 0.0641
_diffrn_reflns_Laue_measured_fraction_full 0.990
_diffrn_reflns_Laue_measured_fraction_max 0.990
_diffrn_reflns_limit_h_max 18
_diffrn_reflns_limit_h_min -18
_diffrn_reflns_limit_k_max 8
_diffrn_reflns_limit_k_min -4
_diffrn_reflns_limit_l_max 29
_diffrn_reflns_limit_l_min -29
_diffrn_reflns_number 15831
_diffrn_reflns_point_group_measured_fraction_full 0.990
_diffrn_reflns_point_group_measured_fraction_max 0.990
_diffrn_reflns_theta_full 67.066
_diffrn_reflns_theta_max 67.066
_diffrn_reflns_theta_min 3.376
_diffrn_source 'micro-focus sealed X-ray tube'
_diffrn_source_type 'PhotonJet (Cu) X-ray Source'
_exptl_absorpt_coefficient_mu 0.590
_exptl_absorpt_correction_T_max 1.00000
_exptl_absorpt_correction_T_min 0.64021
_exptl_absorpt_correction_type multi-scan
_exptl_absorpt_process_details
;
CrysAlisPro 1.171.40.84a (Rigaku Oxford Diffraction, 2020)
Empirical absorption correction using spherical harmonics,
implemented in SCALE3 ABSPACK scaling algorithm.
;
_exptl_crystal_colour 'clear light colourless'
_exptl_crystal_colour_lustre clear
_exptl_crystal_colour_modifier light
_exptl_crystal_colour_primary colourless
_exptl_crystal_density_diffrn 1.230
_exptl_crystal_description needle
_exptl_crystal_F_000 1056
_exptl_crystal_size_max 0.03
_exptl_crystal_size_mid 0.02
_exptl_crystal_size_min 0.02
_refine_diff_density_max 0.297
_refine_diff_density_min -0.173
_refine_diff_density_rms 0.048
_refine_ls_extinction_coef 0.0013(2)
_refine_ls_extinction_expression Fc^*^=kFc[1+0.001xFc^2^\l^3^/sin(2\q)]^-1/4^
_refine_ls_extinction_method 'SHELXL-2018/3 (Sheldrick 2018)'
_refine_ls_goodness_of_fit_ref 1.036
_refine_ls_hydrogen_treatment constr
_refine_ls_matrix_type full
_refine_ls_number_parameters 353
_refine_ls_number_reflns 4826
_refine_ls_number_restraints 0
_refine_ls_restrained_S_all 1.036
_refine_ls_R_factor_all 0.0879
_refine_ls_R_factor_gt 0.0538
_refine_ls_shift/su_max 0.005
_refine_ls_shift/su_mean 0.000
_refine_ls_structure_factor_coef Fsqd
_refine_ls_weighting_details 'w=1/[\s^2^(Fo^2^)+(0.0771P)^2^+0.1091P] where P=(Fo^2^+2Fc^2^)/3'
_refine_ls_weighting_scheme calc
_refine_ls_wR_factor_gt 0.1388
_refine_ls_wR_factor_ref 0.1555
_reflns_Friedel_coverage 0.000
_reflns_number_gt 3143
_reflns_number_total 4826
_reflns_threshold_expression 'I > 2\s(I)'
_cod_data_source_file d1nr02515e2.cif
_cod_data_source_block 201201c
_cod_depositor_comments 'Adding full bibliography for 1563646--1563647.cif.'
_cod_database_code 1563646
_shelx_shelxl_version_number 2018/3
_chemical_oxdiff_formula CN
_shelx_space_group_comment
;
The symmetry employed for this shelxl refinement is uniquely defined
by the following loop, which should always be used as a source of
symmetry information in preference to the above space-group names.
They are only intended as comments.
;
_shelx_estimated_absorpt_t_max 0.988
_shelx_estimated_absorpt_t_min 0.983
_reflns_odcompleteness_completeness 99.04
_reflns_odcompleteness_iscentric 1
_reflns_odcompleteness_theta 66.97
_olex2_refinement_description
;
1. Fixed Uiso
 At 1.2 times of:
  All C(H) groups, All N(H) groups
2.a Aromatic/amide H refined with riding coordinates:
 N003(H003), N005(H005), N007(H007), C00F(H00F), C00I(H00I), C00J(H00J),
 C00M(H00M), C00N(H00N), C00O(H00O), C00Q(H00Q), C00R(H00R), C00S(H00S),
 C00T(H00T), C00U(H00U), C00V(H00V), C00W(H00W), C00X(H00X), C00Y(H00Y),
 C00Z(H00Z), C010(H010), C011(H011), C012(H012), C013(H013), C014(H014)
;
_smtbx_masks_void_probe_radius 1.2
_smtbx_masks_void_truncation_radius 1.2
_olex2_submission_special_instructions 'No special instructions were received'
_oxdiff_exptl_absorpt_empirical_details
;
Empirical correction (ABSPACK) includes:
- Absorption correction using spherical harmonics
- Frame scaling
;
_oxdiff_exptl_absorpt_empirical_full_max 1.507
_oxdiff_exptl_absorpt_empirical_full_min 0.529

loop_
_space_group_symop_operation_xyz
'x, y, z'
'-x+1/2, y+1/2, -z+1/2'
'-x, -y, -z'
'x-1/2, -y-1/2, z-1/2'

loop_
_atom_site_label
_atom_site_type_symbol
_atom_site_fract_x
_atom_site_fract_y
_atom_site_fract_z
_atom_site_U_iso_or_equiv
_atom_site_adp_type
_atom_site_occupancy
_atom_site_site_symmetry_order
_atom_site_calc_flag
_atom_site_refinement_flags_posn
_atom_site_refinement_flags_adp
_atom_site_refinement_flags_occupancy
_atom_site_disorder_assembly
_atom_site_disorder_group
N001 N 0.51372(12) 0.2046(3) 0.63095(7) 0.0441(5) Uani 1 1 d . . . . .
N002 N 0.61709(13) 0.4213(3) 0.59695(8) 0.0472(5) Uani 1 1 d . . . . .
N003 N 0.57580(14) 0.4183(3) 0.68734(8) 0.0529(5) Uani 1 1 d . . . . .
H003 H 0.552554 0.350711 0.711895 0.064 Uiso 1 1 calc R U . . .
N004 N 0.55148(13) 0.1989(3) 0.53750(8) 0.0503(5) Uani 1 1 d . . . . .
N005 N 0.45273(13) -0.0052(3) 0.57062(8) 0.0499(5) Uani 1 1 d . . . . .
H005 H 0.447229 -0.039482 0.537297 0.060 Uiso 1 1 calc R U . . .
N007 N 0.65077(16) 0.4044(3) 0.50582(9) 0.0634(7) Uani 1 1 d . . . . .
H007 H 0.642043 0.349499 0.475232 0.076 Uiso 1 1 calc R U . . .
C008 C 0.56995(15) 0.3471(3) 0.63658(9) 0.0420(5) Uani 1 1 d . . . . .
C009 C 0.50728(15) 0.1363(3) 0.58078(9) 0.0421(5) Uani 1 1 d . . . . .
C00A C 0.32577(15) -0.0260(3) 0.63165(9) 0.0420(5) Uani 1 1 d . . . . .
C00B C 0.60476(16) 0.3404(3) 0.54849(10) 0.0475(6) Uani 1 1 d . . . . .
C00C C 0.27535(16) -0.1382(3) 0.66664(9) 0.0466(6) Uani 1 1 d . . . . .
C00D C 0.40298(16) -0.1046(3) 0.60926(9) 0.0446(6) Uani 1 1 d . . . . .
C00E C 0.61534(16) 0.6094(4) 0.76534(10) 0.0515(6) Uani 1 1 d . . . . .
C00F C 0.29659(17) 0.1544(3) 0.62000(10) 0.0495(6) Uani 1 1 d . . . . .
H00F H 0.328766 0.229200 0.597081 0.059 Uiso 1 1 calc R U . . .
C00G C 0.71180(18) 0.5523(4) 0.50624(10) 0.0537(7) Uani 1 1 d . . . . .
C00H C 0.61316(16) 0.5831(4) 0.70704(10) 0.0518(6) Uani 1 1 d . . . . .
C00I C 0.30265(18) -0.3202(3) 0.67824(11) 0.0571(7) Uani 1 1 d . . . . .
H00I H 0.269886 -0.392654 0.701502 0.068 Uiso 1 1 calc R U . . .
C00J C 0.42639(18) -0.2815(3) 0.62131(11) 0.0558(7) Uani 1 1 d . . . . .
H00J H 0.476708 -0.330804 0.606355 0.067 Uiso 1 1 calc R U . . .
C00K C 0.79440(18) 0.5220(4) 0.48194(10) 0.0538(6) Uani 1 1 d . . . . .
C00L C 0.65170(17) 0.7769(4) 0.78595(11) 0.0587(7) Uani 1 1 d . . . . .
C00M C 0.22164(18) 0.2200(4) 0.64203(11) 0.0595(7) Uani 1 1 d . . . . .
H00M H 0.203264 0.339666 0.634272 0.071 Uiso 1 1 calc R U . . .
C00N C 0.19772(18) -0.0650(4) 0.68831(11) 0.0606(7) Uani 1 1 d . . . . .
H00N H 0.164028 -0.137366 0.711082 0.073 Uiso 1 1 calc R U . . .
C00O C 0.37575(19) -0.3912(4) 0.65605(12) 0.0614(7) Uani 1 1 d . . . . .
H00O H 0.392508 -0.511915 0.663702 0.074 Uiso 1 1 calc R U . . .
C00P C 0.85406(18) 0.6718(4) 0.48072(10) 0.0597(7) Uani 1 1 d . . . . .
C00Q C 0.58525(19) 0.4780(4) 0.80280(11) 0.0650(7) Uani 1 1 d . . . . .
H00Q H 0.561020 0.367999 0.790147 0.078 Uiso 1 1 calc R U . . .
C00R C 0.8191(2) 0.3531(4) 0.45789(11) 0.0648(7) Uani 1 1 d . . . . .
H00R H 0.781466 0.252432 0.459472 0.078 Uiso 1 1 calc R U . . .
C00S C 0.6905(2) 0.7201(4) 0.52685(11) 0.0621(7) Uani 1 1 d . . . . .
H00S H 0.635251 0.738570 0.541116 0.074 Uiso 1 1 calc R U . . .
C00T C 0.17192(19) 0.1083(4) 0.67639(12) 0.0659(8) Uani 1 1 d . . . . .
H00T H 0.120689 0.154395 0.691045 0.079 Uiso 1 1 calc R U . . .
C00U C 0.64607(19) 0.7165(4) 0.67392(11) 0.0626(7) Uani 1 1 d . . . . .
H00U H 0.646373 0.697273 0.636582 0.075 Uiso 1 1 calc R U . . .
C00V C 0.65695(19) 0.8025(5) 0.84319(12) 0.0677(8) Uani 1 1 d . . . . .
H00V H 0.681186 0.910563 0.857227 0.081 Uiso 1 1 calc R U . . .
C00W C 0.8305(2) 0.8419(4) 0.50404(12) 0.0723(9) Uani 1 1 d . . . . .
H00W H 0.870046 0.939385 0.503816 0.087 Uiso 1 1 calc R U . . .
C00X C 0.6275(2) 0.6734(5) 0.87710(12) 0.0729(9) Uani 1 1 d . . . . .
H00X H 0.631382 0.693217 0.914387 0.087 Uiso 1 1 calc R U . . .
C00Y C 0.7511(2) 0.8661(4) 0.52680(12) 0.0723(9) Uani 1 1 d . . . . .
H00Y H 0.736888 0.978919 0.542328 0.087 Uiso 1 1 calc R U . . .
C00Z C 0.6821(2) 0.9128(4) 0.74989(13) 0.0689(8) Uani 1 1 d . . . . .
H00Z H 0.704041 1.023567 0.763500 0.083 Uiso 1 1 calc R U . . .
C010 C 0.9344(2) 0.6480(5) 0.45416(13) 0.0762(9) Uani 1 1 d . . . . .
H010 H 0.973955 0.745415 0.453044 0.091 Uiso 1 1 calc R U . . .
C011 C 0.6796(2) 0.8830(4) 0.69556(13) 0.0701(8) Uani 1 1 d . . . . .
H011 H 0.700264 0.973351 0.672240 0.084 Uiso 1 1 calc R U . . .
C012 C 0.8971(2) 0.3354(5) 0.43242(13) 0.0778(9) Uani 1 1 d . . . . .
H012 H 0.912031 0.223712 0.416476 0.093 Uiso 1 1 calc R U . . .
C013 C 0.5911(2) 0.5098(5) 0.85739(12) 0.0796(9) Uani 1 1 d . . . . .
H013 H 0.570779 0.421715 0.881550 0.096 Uiso 1 1 calc R U . . .
C014 C 0.9548(2) 0.4852(6) 0.43022(14) 0.0833(10) Uani 1 1 d . . . . .
H014 H 1.007519 0.473081 0.412240 0.100 Uiso 1 1 calc R U . . .

loop_
_atom_site_aniso_label
_atom_site_aniso_U_11
_atom_site_aniso_U_22
_atom_site_aniso_U_33
_atom_site_aniso_U_23
_atom_site_aniso_U_13
_atom_site_aniso_U_12
N001 0.0505(11) 0.0403(11) 0.0419(11) -0.0009(8) 0.0103(8) -0.0062(9)
N002 0.0498(11) 0.0467(11) 0.0456(11) -0.0016(9) 0.0098(9) -0.0101(9)
N003 0.0680(14) 0.0495(12) 0.0415(11) 0.0008(9) 0.0045(9) -0.0152(11)
N004 0.0580(12) 0.0462(12) 0.0475(11) -0.0070(9) 0.0200(9) -0.0147(10)
N005 0.0597(12) 0.0455(12) 0.0451(11) -0.0073(9) 0.0187(9) -0.0169(10)
N007 0.0774(15) 0.0661(15) 0.0476(12) -0.0101(10) 0.0241(11) -0.0340(12)
C008 0.0460(13) 0.0387(13) 0.0412(12) 0.0010(10) 0.0040(10) -0.0010(11)
C009 0.0458(12) 0.0356(12) 0.0452(13) -0.0011(10) 0.0119(10) -0.0023(10)
C00A 0.0500(13) 0.0384(13) 0.0379(12) -0.0021(10) 0.0051(9) -0.0059(11)
C00B 0.0534(14) 0.0421(13) 0.0476(13) -0.0032(11) 0.0152(11) -0.0083(11)
C00C 0.0560(14) 0.0443(14) 0.0401(12) -0.0011(10) 0.0113(10) -0.0118(12)
C00D 0.0521(13) 0.0396(13) 0.0424(12) -0.0022(10) 0.0105(10) -0.0087(11)
C00E 0.0455(13) 0.0622(17) 0.0468(14) -0.0081(12) 0.0050(10) 0.0035(12)
C00F 0.0600(15) 0.0411(14) 0.0477(13) -0.0008(10) 0.0073(11) -0.0018(12)
C00G 0.0663(16) 0.0532(15) 0.0420(13) 0.0012(11) 0.0130(11) -0.0195(13)
C00H 0.0494(14) 0.0535(15) 0.0525(14) -0.0009(12) 0.0045(11) -0.0072(12)
C00I 0.0699(17) 0.0444(15) 0.0573(15) 0.0081(12) 0.0119(13) -0.0133(13)
C00J 0.0574(15) 0.0425(14) 0.0678(17) -0.0031(12) 0.0121(12) -0.0013(12)
C00K 0.0626(16) 0.0562(16) 0.0430(13) 0.0066(12) 0.0067(11) -0.0139(13)
C00L 0.0476(14) 0.0652(17) 0.0635(16) -0.0098(14) 0.0062(12) 0.0008(13)
C00M 0.0690(17) 0.0484(15) 0.0611(16) -0.0073(13) 0.0038(13) 0.0077(14)
C00N 0.0657(17) 0.0584(17) 0.0585(16) -0.0070(13) 0.0255(13) -0.0129(14)
C00O 0.0718(18) 0.0386(14) 0.0740(18) 0.0098(13) 0.0043(14) 0.0004(13)
C00P 0.0631(17) 0.0669(18) 0.0489(15) 0.0113(13) 0.0002(12) -0.0180(14)
C00Q 0.0673(18) 0.0696(19) 0.0583(17) -0.0017(14) 0.0042(13) -0.0091(15)
C00R 0.0756(19) 0.0623(18) 0.0570(16) 0.0055(13) 0.0108(14) -0.0084(15)
C00S 0.0728(18) 0.0584(17) 0.0556(15) -0.0030(13) 0.0168(13) -0.0166(15)
C00T 0.0598(17) 0.067(2) 0.0717(18) -0.0151(15) 0.0198(14) 0.0037(15)
C00U 0.0722(18) 0.0644(18) 0.0515(15) 0.0011(13) 0.0047(13) -0.0187(15)
C00V 0.0591(16) 0.078(2) 0.0658(18) -0.0227(16) 0.0022(13) 0.0031(15)
C00W 0.087(2) 0.0657(19) 0.0646(18) 0.0032(15) 0.0055(16) -0.0357(17)
C00X 0.0703(18) 0.099(3) 0.0493(16) -0.0146(17) 0.0038(14) 0.0048(18)
C00Y 0.105(2) 0.0543(17) 0.0583(17) -0.0047(13) 0.0122(16) -0.0233(17)
C00Z 0.0667(18) 0.0640(19) 0.076(2) -0.0170(16) 0.0053(15) -0.0166(15)
C010 0.0591(18) 0.097(3) 0.073(2) 0.0115(19) 0.0049(15) -0.0222(18)
C011 0.0760(19) 0.0631(18) 0.0716(19) -0.0017(15) 0.0091(15) -0.0221(16)
C012 0.076(2) 0.086(2) 0.071(2) 0.0042(17) 0.0136(16) 0.0069(19)
C013 0.080(2) 0.103(3) 0.0566(18) 0.0071(18) 0.0098(15) -0.004(2)
C014 0.0571(18) 0.117(3) 0.076(2) 0.016(2) 0.0108(15) 0.000(2)

loop_
_atom_type_symbol
_atom_type_description
_atom_type_scat_dispersion_real
_atom_type_scat_dispersion_imag
_atom_type_scat_source
C C 0.0181 0.0091 'International Tables Vol C Tables 4.2.6.8 and 6.1.1.4'
H H 0.0000 0.0000 'International Tables Vol C Tables 4.2.6.8 and 6.1.1.4'
N N 0.0311 0.0180 'International Tables Vol C Tables 4.2.6.8 and 6.1.1.4'

loop_
_geom_angle_atom_site_label_1
_geom_angle_atom_site_label_2
_geom_angle_atom_site_label_3
_geom_angle
_geom_angle_site_symmetry_1
_geom_angle_site_symmetry_3
_geom_angle_publ_flag
C009 N001 C008 114.54(18) . . ?
C008 N002 C00B 113.9(2) . . ?
C008 N003 H003 114.3 . . ?
C008 N003 C00H 131.4(2) . . ?
C00H N003 H003 114.3 . . ?
C00B N004 C009 114.2(2) . . ?
C009 N005 H005 116.6 . . ?
C009 N005 C00D 126.8(2) . . ?
C00D N005 H005 116.6 . . ?
C00B N007 H007 116.5 . . ?
C00B N007 C00G 127.0(2) . . ?
C00G N007 H007 116.5 . . ?
N001 C008 N003 114.69(19) . . ?
N002 C008 N001 125.7(2) . . ?
N002 C008 N003 119.6(2) . . ?
N001 C009 N004 125.3(2) . . ?
N001 C009 N005 119.43(19) . . ?
N005 C009 N004 115.3(2) . . ?
C00C C00A C00D 117.8(2) . . ?
C00F C00A C00C 118.7(2) . . ?
C00F C00A C00D 123.5(2) . . ?
N002 C00B N007 118.3(2) . . ?
N004 C00B N002 126.3(2) . . ?
N004 C00B N007 115.4(2) . . ?
C00I C00C C00A 119.7(2) . . ?
C00I C00C C00N 121.4(2) . . ?
C00N C00C C00A 118.8(2) . . ?
N005 C00D C00A 120.7(2) . . ?
C00J C00D N005 118.7(2) . . ?
C00J C00D C00A 120.4(2) . . ?
C00L C00E C00H 117.8(2) . . ?
C00Q C00E C00H 123.9(2) . . ?
C00Q C00E C00L 118.2(2) . . ?
C00A C00F H00F 119.7 . . ?
C00M C00F C00A 120.6(2) . . ?
C00M C00F H00F 119.7 . . ?
N007 C00G C00K 117.9(2) . . ?
C00S C00G N007 121.1(2) . . ?
C00S C00G C00K 121.0(2) . . ?
N003 C00H C00E 117.1(2) . . ?
C00U C00H N003 123.1(2) . . ?
C00U C00H C00E 119.8(2) . . ?
C00C C00I H00I 119.5 . . ?
C00O C00I C00C 121.1(2) . . ?
C00O C00I H00I 119.5 . . ?
C00D C00J H00J 119.4 . . ?
C00D C00J C00O 121.2(2) . . ?
C00O C00J H00J 119.4 . . ?
C00P C00K C00G 117.8(2) . . ?
C00R C00K C00G 123.7(2) . . ?
C00R C00K C00P 118.5(3) . . ?
C00V C00L C00E 118.6(3) . . ?
C00Z C00L C00E 120.1(2) . . ?
C00Z C00L C00V 121.3(3) . . ?
C00F C00M H00M 119.8 . . ?
C00F C00M C00T 120.4(3) . . ?
C00T C00M H00M 119.8 . . ?
C00C C00N H00N 119.6 . . ?
C00T C00N C00C 120.8(2) . . ?
C00T C00N H00N 119.6 . . ?
C00I C00O C00J 119.8(2) . . ?
C00I C00O H00O 120.1 . . ?
C00J C00O H00O 120.1 . . ?
C00W C00P C00K 119.4(3) . . ?
C00W C00P C010 121.8(3) . . ?
C010 C00P C00K 118.7(3) . . ?
C00E C00Q H00Q 119.5 . . ?
C013 C00Q C00E 120.9(3) . . ?
C013 C00Q H00Q 119.5 . . ?
C00K C00R H00R 119.5 . . ?
C012 C00R C00K 121.1(3) . . ?
C012 C00R H00R 119.5 . . ?
C00G C00S H00S 119.7 . . ?
C00G C00S C00Y 120.7(3) . . ?
C00Y C00S H00S 119.7 . . ?
C00M C00T H00T 119.7 . . ?
C00N C00T C00M 120.6(2) . . ?
C00N C00T H00T 119.7 . . ?
C00H C00U H00U 119.5 . . ?
C00H C00U C011 121.0(3) . . ?
C011 C00U H00U 119.5 . . ?
C00L C00V H00V 119.5 . . ?
C00X C00V C00L 120.9(3) . . ?
C00X C00V H00V 119.5 . . ?
C00P C00W H00W 119.4 . . ?
C00Y C00W C00P 121.3(3) . . ?
C00Y C00W H00W 119.4 . . ?
C00V C00X H00X 119.5 . . ?
C00V C00X C013 121.0(3) . . ?
C013 C00X H00X 119.5 . . ?
C00S C00Y H00Y 120.1 . . ?
C00W C00Y C00S 119.8(3) . . ?
C00W C00Y H00Y 120.1 . . ?
C00L C00Z H00Z 119.8 . . ?
C011 C00Z C00L 120.5(3) . . ?
C011 C00Z H00Z 119.8 . . ?
C00P C010 H010 119.5 . . ?
C014 C010 C00P 121.1(3) . . ?
C014 C010 H010 119.5 . . ?
C00U C011 H011 119.6 . . ?
C00Z C011 C00U 120.8(3) . . ?
C00Z C011 H011 119.6 . . ?
C00R C012 H012 119.9 . . ?
C00R C012 C014 120.1(3) . . ?
C014 C012 H012 119.9 . . ?
C00Q C013 C00X 120.3(3) . . ?
C00Q C013 H013 119.8 . . ?
C00X C013 H013 119.8 . . ?
C010 C014 C012 120.4(3) . . ?
C010 C014 H014 119.8 . . ?
C012 C014 H014 119.8 . . ?

loop_
_geom_bond_atom_site_label_1
_geom_bond_atom_site_label_2
_geom_bond_distance
_geom_bond_site_symmetry_2
_geom_bond_publ_flag
N001 C008 1.348(3) . ?
N001 C009 1.333(3) . ?
N002 C008 1.337(3) . ?
N002 C00B 1.340(3) . ?
N003 H003 0.8600 . ?
N003 C008 1.354(3) . ?
N003 C00H 1.406(3) . ?
N004 C009 1.351(3) . ?
N004 C00B 1.334(3) . ?
N005 H005 0.8600 . ?
N005 C009 1.342(3) . ?
N005 C00D 1.424(3) . ?
N007 H007 0.8600 . ?
N007 C00B 1.357(3) . ?
N007 C00G 1.420(3) . ?
C00A C00C 1.422(3) . ?
C00A C00D 1.430(3) . ?
C00A C00F 1.409(3) . ?
C00C C00I 1.411(4) . ?
C00C C00N 1.413(4) . ?
C00D C00J 1.362(3) . ?
C00E C00H 1.448(3) . ?
C00E C00L 1.424(4) . ?
C00E C00Q 1.409(4) . ?
C00F H00F 0.9300 . ?
C00F C00M 1.362(4) . ?
C00G C00K 1.424(4) . ?
C00G C00S 1.360(4) . ?
C00H C00U 1.367(4) . ?
C00I H00I 0.9300 . ?
C00I C00O 1.354(4) . ?
C00J H00J 0.9300 . ?
C00J C00O 1.409(4) . ?
C00K C00P 1.418(4) . ?
C00K C00R 1.414(4) . ?
C00L C00V 1.422(4) . ?
C00L C00Z 1.410(4) . ?
C00M H00M 0.9300 . ?
C00M C00T 1.404(4) . ?
C00N H00N 0.9300 . ?
C00N C00T 1.347(4) . ?
C00O H00O 0.9300 . ?
C00P C00W 1.409(4) . ?
C00P C010 1.412(4) . ?
C00Q H00Q 0.9300 . ?
C00Q C013 1.365(4) . ?
C00R H00R 0.9300 . ?
C00R C012 1.364(4) . ?
C00S H00S 0.9300 . ?
C00S C00Y 1.406(4) . ?
C00T H00T 0.9300 . ?
C00U H00U 0.9300 . ?
C00U C011 1.411(4) . ?
C00V H00V 0.9300 . ?
C00V C00X 1.338(4) . ?
C00W H00W 0.9300 . ?
C00W C00Y 1.356(4) . ?
C00X H00X 0.9300 . ?
C00X C013 1.393(5) . ?
C00Y H00Y 0.9300 . ?
C00Z H00Z 0.9300 . ?
C00Z C011 1.355(4) . ?
C010 H010 0.9300 . ?
C010 C014 1.358(5) . ?
C011 H011 0.9300 . ?
C012 H012 0.9300 . ?
C012 C014 1.400(5) . ?
C013 H013 0.9300 . ?
C014 H014 0.9300 . ?

loop_
_geom_torsion_atom_site_label_1
_geom_torsion_atom_site_label_2
_geom_torsion_atom_site_label_3
_geom_torsion_atom_site_label_4
_geom_torsion
_geom_torsion_site_symmetry_1
_geom_torsion_site_symmetry_2
_geom_torsion_site_symmetry_3
_geom_torsion_site_symmetry_4
_geom_torsion_publ_flag
N003 C00H C00U C011 177.4(3) . . . . ?
N005 C00D C00J C00O -175.1(2) . . . . ?
N007 C00G C00K C00P 177.8(2) . . . . ?
N007 C00G C00K C00R -0.5(4) . . . . ?
N007 C00G C00S C00Y -179.6(3) . . . . ?
C008 N001 C009 N004 -0.2(3) . . . . ?
C008 N001 C009 N005 -179.6(2) . . . . ?
C008 N002 C00B N004 0.2(4) . . . . ?
C008 N002 C00B N007 -179.0(2) . . . . ?
C008 N003 C00H C00E -174.3(2) . . . . ?
C008 N003 C00H C00U 6.2(4) . . . . ?
C009 N001 C008 N002 0.3(3) . . . . ?
C009 N001 C008 N003 179.2(2) . . . . ?
C009 N004 C00B N002 0.0(4) . . . . ?
C009 N004 C00B N007 179.2(2) . . . . ?
C009 N005 C00D C00A 75.8(3) . . . . ?
C009 N005 C00D C00J -109.2(3) . . . . ?
C00A C00C C00I C00O -0.8(4) . . . . ?
C00A C00C C00N C00T -0.4(4) . . . . ?
C00A C00D C00J C00O -0.2(4) . . . . ?
C00A C00F C00M C00T -0.5(4) . . . . ?
C00B N002 C008 N001 -0.3(4) . . . . ?
C00B N002 C008 N003 -179.1(2) . . . . ?
C00B N004 C009 N001 0.0(4) . . . . ?
C00B N004 C009 N005 179.5(2) . . . . ?
C00B N007 C00G C00K 131.5(3) . . . . ?
C00B N007 C00G C00S -51.6(4) . . . . ?
C00C C00A C00D N005 175.1(2) . . . . ?
C00C C00A C00D C00J 0.2(4) . . . . ?
C00C C00A C00F C00M 0.2(4) . . . . ?
C00C C00I C00O C00J 0.8(4) . . . . ?
C00C C00N C00T C00M 0.1(5) . . . . ?
C00D N005 C009 N001 -4.9(4) . . . . ?
C00D N005 C009 N004 175.6(2) . . . . ?
C00D C00A C00C C00I 0.3(3) . . . . ?
C00D C00A C00C C00N -178.6(2) . . . . ?
C00D C00A C00F C00M 179.0(2) . . . . ?
C00D C00J C00O C00I -0.3(4) . . . . ?
C00E C00H C00U C011 -2.2(4) . . . . ?
C00E C00L C00V C00X -0.8(4) . . . . ?
C00E C00L C00Z C011 -2.1(4) . . . . ?
C00E C00Q C013 C00X -0.2(5) . . . . ?
C00F C00A C00C C00I 179.1(2) . . . . ?
C00F C00A C00C C00N 0.2(4) . . . . ?
C00F C00A C00D N005 -3.7(4) . . . . ?
C00F C00A C00D C00J -178.5(2) . . . . ?
C00F C00M C00T C00N 0.3(5) . . . . ?
C00G N007 C00B N002 -0.6(4) . . . . ?
C00G N007 C00B N004 -179.9(3) . . . . ?
C00G C00K C00P C00W 1.0(4) . . . . ?
C00G C00K C00P C010 -176.5(3) . . . . ?
C00G C00K C00R C012 176.1(3) . . . . ?
C00G C00S C00Y C00W 2.7(5) . . . . ?
C00H N003 C008 N001 -166.7(2) . . . . ?
C00H N003 C008 N002 12.2(4) . . . . ?
C00H C00E C00L C00V -178.0(2) . . . . ?
C00H C00E C00L C00Z 1.6(4) . . . . ?
C00H C00E C00Q C013 178.4(3) . . . . ?
C00H C00U C011 C00Z 1.7(5) . . . . ?
C00I C00C C00N C00T -179.2(3) . . . . ?
C00K C00G C00S C00Y -2.8(4) . . . . ?
C00K C00P C00W C00Y -1.2(5) . . . . ?
C00K C00P C010 C014 -0.1(5) . . . . ?
C00K C00R C012 C014 0.7(5) . . . . ?
C00L C00E C00H N003 -179.0(2) . . . . ?
C00L C00E C00H C00U 0.5(4) . . . . ?
C00L C00E C00Q C013 -0.3(4) . . . . ?
C00L C00V C00X C013 0.2(5) . . . . ?
C00L C00Z C011 C00U 0.5(5) . . . . ?
C00N C00C C00I C00O 178.0(3) . . . . ?
C00P C00K C00R C012 -2.2(4) . . . . ?
C00P C00W C00Y C00S -0.6(5) . . . . ?
C00P C010 C014 C012 -1.4(5) . . . . ?
C00Q C00E C00H N003 2.2(4) . . . . ?
C00Q C00E C00H C00U -178.2(3) . . . . ?
C00Q C00E C00L C00V 0.8(4) . . . . ?
C00Q C00E C00L C00Z -179.6(3) . . . . ?
C00R C00K C00P C00W 179.4(3) . . . . ?
C00R C00K C00P C010 1.9(4) . . . . ?
C00R C012 C014 C010 1.1(5) . . . . ?
C00S C00G C00K C00P 1.0(4) . . . . ?
C00S C00G C00K C00R -177.4(3) . . . . ?
C00V C00L C00Z C011 177.5(3) . . . . ?
C00V C00X C013 C00Q 0.3(5) . . . . ?
C00W C00P C010 C014 -177.6(3) . . . . ?
C00Z C00L C00V C00X 179.6(3) . . . . ?
C010 C00P C00W C00Y 176.3(3) . . . . ?

loop_
_smtbx_masks_void_nr
_smtbx_masks_void_average_x
_smtbx_masks_void_average_y
_smtbx_masks_void_average_z
_smtbx_masks_void_volume
_smtbx_masks_void_count_electrons
_smtbx_masks_void_content
1 -0.056 0.479 0.269 56.1 17.6 ?
2 0.056 0.521 0.731 56.1 17.6 ?
3 0.444 0.021 0.769 56.1 17.6 ?
4 0.556 0.979 0.231 56.1 17.6 ?
